data_4338609
loop_
_publ_author_name
'Boro, Brian J.'
'Duesler, Eileen N.'
'Goldberg, Karen I.'
'Kemp, Richard A.'

_publ_section_title
;
 Synthesis, Characterization, and Reactivity of Nickel Hydride Complexes
 Containing 2,6-C6H3(CH2PR2)2(R = tBu,cHex, and iPr) Pincer Ligands
;
_journal_coden_ASTM INOCAJ
_journal_issue 12
_journal_name_full 'Inorganic Chemistry'
_journal_page_first 5081
_journal_page_last 5087
_journal_paper_doi 10.1021/ic8020194
_journal_volume 48
_journal_year 2009
_chemical_formula_moiety 'C32 H52 Ni P2'
_chemical_formula_sum 'C32 H52 Ni P2'
_chemical_formula_weight 557.39
_space_group_IT_number 68
_symmetry_cell_setting orthorhombic
_symmetry_space_group_name_Hall '-C 2a 2ac'
_symmetry_space_group_name_H-M 'C c c a :2'
_atom_sites_solution_hydrogens geom
_atom_sites_solution_primary direct
_atom_sites_solution_secondary difmap
_audit_creation_method SHELXL-97
_cell_angle_alpha 90.00
_cell_angle_beta 90.00
_cell_angle_gamma 90.00
_cell_formula_units_Z 16
_cell_length_a 19.960(2)
_cell_length_b 26.455(3)
_cell_length_c 27.789(3)
_cell_measurement_reflns_used 9599
_cell_measurement_temperature 228(2)
_cell_measurement_theta_max 29.43
_cell_measurement_theta_min 2.51
_cell_volume 14674(3)
_computing_cell_refinement 'APEX2, Bruker AXS Inc.'
_computing_data_collection 'APEX2, Bruker AXS Inc.'
_computing_data_reduction 'APEX2, Bruker AXS Inc.'
_computing_molecular_graphics 'Diamond 3.1 (Brandenburg, 1999)'
_computing_structure_refinement 'Bruker SHELXTL XS (Sheldrick, 2008)'
_computing_structure_solution 'Bruker SHELXTL XS (Sheldrick, 2008)'
_diffrn_ambient_temperature 228(2)
_diffrn_measured_fraction_theta_full 0.998
_diffrn_measured_fraction_theta_max 0.998
_diffrn_measurement_device_type 'CCD area detector'
_diffrn_measurement_method 'phi and omega scans'
_diffrn_radiation_monochromator graphite
_diffrn_radiation_source 'fine-focus sealed tube'
_diffrn_radiation_type MoK\a
_diffrn_radiation_wavelength 0.71073
_diffrn_reflns_av_R_equivalents 0.0000
_diffrn_reflns_av_sigmaI/netI 0.0197
_diffrn_reflns_limit_h_max 29
_diffrn_reflns_limit_h_min 0
_diffrn_reflns_limit_k_max 38
_diffrn_reflns_limit_k_min 0
_diffrn_reflns_limit_l_max 40
_diffrn_reflns_limit_l_min 0
_diffrn_reflns_number 12268
_diffrn_reflns_theta_full 31.55
_diffrn_reflns_theta_max 31.55
_diffrn_reflns_theta_min 2.51
_exptl_absorpt_coefficient_mu 0.631
_exptl_absorpt_correction_T_max 0.8116
_exptl_absorpt_correction_T_min 0.7406
_exptl_absorpt_correction_type multi-scan
_exptl_absorpt_process_details Bruker,SADABS
_exptl_crystal_colour orange
_exptl_crystal_density_diffrn 1.009
_exptl_crystal_density_method 'not measured'
_exptl_crystal_description cut
_exptl_crystal_F_000 4832
_exptl_crystal_size_max 0.51
_exptl_crystal_size_mid 0.46
_exptl_crystal_size_min 0.34
_platon_squeeze_details
;
;
_refine_diff_density_max 0.446
_refine_diff_density_min -0.280
_refine_diff_density_rms 0.055
_refine_ls_extinction_method none
_refine_ls_goodness_of_fit_ref 1.058
_refine_ls_hydrogen_treatment mixed
_refine_ls_matrix_type full
_refine_ls_number_parameters 320
_refine_ls_number_reflns 12268
_refine_ls_number_restraints 0
_refine_ls_restrained_S_all 1.058
_refine_ls_R_factor_all 0.0678
_refine_ls_R_factor_gt 0.0408
_refine_ls_shift/su_max 0.003
_refine_ls_shift/su_mean 0.000
_refine_ls_structure_factor_coef Fsqd
_refine_ls_weighting_details 'calc w=1/[\s^2^(Fo^2^)+(0.0690P)^2^+5.9735P] where P=(Fo^2^+2Fc^2^)/3'
_refine_ls_weighting_scheme calc
_refine_ls_wR_factor_gt 0.1153
_refine_ls_wR_factor_ref 0.1308
_reflns_number_gt 8533
_reflns_number_total 12268
_reflns_threshold_expression >2sigma(I)
_cod_data_source_file ic8020194_si_001.cif
_cod_data_source_block rkbb7bs_Fig_2b
_cod_depositor_comments
;
The following automatic conversions were performed:

'_symmetry_cell_setting' value 'Orthorhombic' changed to
'orthorhombic' according to
/usr/data/users/saulius/automatic-downloads/retrospective/ACS/lib/dictionaries/cif_core.dic
dictionary named 'cif_core.dic' version 2.4.2 from 2011-04-26.

Automatic conversion script
Id: cif_fix_values 2281 2013-09-26 08:29:07Z andrius 
;
_cod_original_sg_symbol_H-M Ccca
_cod_database_code 4338609

loop_
_symmetry_equiv_pos_as_xyz
'x, y, z'
'-x+1/2, -y, z'
'-x, y, -z+1/2'
'x+1/2, -y, -z+1/2'
'x+1/2, y+1/2, z'
'-x+1, -y+1/2, z'
'-x+1/2, y+1/2, -z+1/2'
'x+1, -y+1/2, -z+1/2'
'-x, -y, -z'
'x-1/2, y, -z'
'x, -y, z-1/2'
'-x-1/2, y, z-1/2'
'-x+1/2, -y+1/2, -z'
'x, y+1/2, -z'
'x+1/2, -y+1/2, z-1/2'
'-x, y+1/2, z-1/2'

loop_
_atom_site_label
_atom_site_type_symbol
_atom_site_fract_x
_atom_site_fract_y
_atom_site_fract_z
_atom_site_U_iso_or_equiv
_atom_site_adp_type
_atom_site_occupancy
_atom_site_symmetry_multiplicity
_atom_site_calc_flag
_atom_site_refinement_flags
Ni1 Ni 0.982878(9) 0.408540(8) 0.089695(7) 0.03578(7) Uani 1 1 d .
P1 P 1.060720(19) 0.373393(15) 0.129705(13) 0.03632(9) Uani 1 1 d .
P2 P 0.897219(18) 0.436990(15) 0.052870(14) 0.03718(9) Uani 1 1 d .
C1 C 0.92231(8) 0.36462(6) 0.12382(5) 0.0366(3) Uani 1 1 d .
C2 C 0.94419(8) 0.33324(6) 0.16186(5) 0.0403(3) Uani 1 1 d .
C3 C 0.89959(9) 0.30409(7) 0.18832(6) 0.0516(4) Uani 1 1 d .
H3 H 0.9154 0.2840 0.2138 0.062 Uiso 1 1 calc R
C4 C 0.83194(10) 0.30460(8) 0.17729(8) 0.0625(5) Uani 1 1 d .
H4 H 0.8018 0.2850 0.1954 0.075 Uiso 1 1 calc R
C5 C 0.80888(9) 0.33399(7) 0.13964(7) 0.0555(5) Uani 1 1 d .
H5 H 0.7630 0.3341 0.1321 0.067 Uiso 1 1 calc R
C6 C 0.85317(8) 0.36342(6) 0.11285(6) 0.0413(3) Uani 1 1 d .
C7 C 1.01762(9) 0.33262(7) 0.17389(6) 0.0503(4) Uani 1 1 d .
H7A H 1.0351 0.2980 0.1721 0.060 Uiso 1 1 calc R
H7B H 1.0248 0.3454 0.2066 0.060 Uiso 1 1 calc R
C8 C 0.82914(8) 0.39329(7) 0.07003(7) 0.0461(4) Uani 1 1 d .
H8A H 0.7886 0.4123 0.0783 0.055 Uiso 1 1 calc R
H8B H 0.8186 0.3705 0.0432 0.055 Uiso 1 1 calc R
C9 C 1.11413(8) 0.32974(6) 0.09538(5) 0.0397(3) Uani 1 1 d .
H9 H 1.1401 0.3092 0.1186 0.048 Uiso 1 1 calc R
C10 C 1.16340(9) 0.35722(7) 0.06295(7) 0.0517(4) Uani 1 1 d .
H10A H 1.1929 0.3785 0.0825 0.062 Uiso 1 1 calc R
H10B H 1.1388 0.3792 0.0407 0.062 Uiso 1 1 calc R
C11 C 1.20544(11) 0.31942(9) 0.03433(9) 0.0735(6) Uani 1 1 d .
H11A H 1.2350 0.3378 0.0123 0.088 Uiso 1 1 calc R
H11B H 1.2336 0.3000 0.0565 0.088 Uiso 1 1 calc R
C12 C 1.16152(12) 0.28339(9) 0.00567(8) 0.0689(6) Uani 1 1 d .
H12A H 1.1371 0.3024 -0.0190 0.083 Uiso 1 1 calc R
H12B H 1.1898 0.2584 -0.0106 0.083 Uiso 1 1 calc R
C13 C 1.11229(13) 0.25661(8) 0.03775(9) 0.0731(6) Uani 1 1 d .
H13A H 1.1366 0.2346 0.0601 0.088 Uiso 1 1 calc R
H13B H 1.0829 0.2353 0.0181 0.088 Uiso 1 1 calc R
C14 C 1.07018(11) 0.29404(8) 0.06609(8) 0.0617(5) Uani 1 1 d .
H14A H 1.0402 0.2756 0.0878 0.074 Uiso 1 1 calc R
H14B H 1.0425 0.3138 0.0438 0.074 Uiso 1 1 calc R
C15 C 1.11914(9) 0.41160(6) 0.16560(6) 0.0442(3) Uani 1 1 d .
H15 H 1.1458 0.4320 0.1427 0.053 Uiso 1 1 calc R
C16 C 1.16892(10) 0.38055(9) 0.19537(7) 0.0596(5) Uani 1 1 d .
H16A H 1.1442 0.3580 0.2170 0.072 Uiso 1 1 calc R
H16B H 1.1960 0.3596 0.1738 0.072 Uiso 1 1 calc R
C17 C 1.21500(13) 0.41448(11) 0.22497(8) 0.0809(7) Uani 1 1 d .
H17A H 1.2447 0.3935 0.2448 0.097 Uiso 1 1 calc R
H17B H 1.2429 0.4347 0.2033 0.097 Uiso 1 1 calc R
C18 C 1.17500(15) 0.44885(13) 0.25681(9) 0.0933(9) Uani 1 1 d .
H18A H 1.2054 0.4706 0.2752 0.112 Uiso 1 1 calc R
H18B H 1.1491 0.4286 0.2797 0.112 Uiso 1 1 calc R
C19 C 1.12779(17) 0.48135(11) 0.22746(10) 0.0971(9) Uani 1 1 d .
H19A H 1.1539 0.5034 0.2062 0.117 Uiso 1 1 calc R
H19B H 1.1015 0.5028 0.2491 0.117 Uiso 1 1 calc R
C20 C 1.08027(13) 0.44872(9) 0.19713(8) 0.0708(6) Uani 1 1 d .
H20A H 1.0502 0.4299 0.2185 0.085 Uiso 1 1 calc R
H20B H 1.0528 0.4706 0.1767 0.085 Uiso 1 1 calc R
C21 C 0.89526(8) 0.44000(6) -0.01316(5) 0.0420(3) Uani 1 1 d .
H21 H 0.9270 0.4669 -0.0228 0.050 Uiso 1 1 calc R
C22 C 0.82697(9) 0.45435(8) -0.03444(6) 0.0527(4) Uani 1 1 d .
H22A H 0.7933 0.4298 -0.0239 0.063 Uiso 1 1 calc R
H22B H 0.8137 0.4876 -0.0223 0.063 Uiso 1 1 calc R
C23 C 0.82873(12) 0.45568(9) -0.08912(7) 0.0655(6) Uani 1 1 d .
H23A H 0.7836 0.4625 -0.1013 0.079 Uiso 1 1 calc R
H23B H 0.8580 0.4833 -0.0996 0.079 Uiso 1 1 calc R
C24 C 0.85384(12) 0.40642(9) -0.11015(8) 0.0679(6) Uani 1 1 d .
H24A H 0.8566 0.4094 -0.1452 0.081 Uiso 1 1 calc R
H24B H 0.8222 0.3792 -0.1025 0.081 Uiso 1 1 calc R
C25 C 0.92265(12) 0.39351(10) -0.08986(7) 0.0645(5) Uani 1 1 d .
H25A H 0.9550 0.4193 -0.1000 0.077 Uiso 1 1 calc R
H25B H 0.9373 0.3609 -0.1028 0.077 Uiso 1 1 calc R
C26 C 0.92137(10) 0.39082(8) -0.03495(7) 0.0539(4) Uani 1 1 d .
H26A H 0.8926 0.3627 -0.0248 0.065 Uiso 1 1 calc R
H26B H 0.9667 0.3842 -0.0230 0.065 Uiso 1 1 calc R
C27 C 0.86667(7) 0.49927(6) 0.07281(5) 0.0393(3) Uani 1 1 d .
H27 H 0.8206 0.5038 0.0604 0.047 Uiso 1 1 calc R
C28 C 0.90979(9) 0.54224(7) 0.05328(6) 0.0484(4) Uani 1 1 d .
H28A H 0.9564 0.5371 0.0632 0.058 Uiso 1 1 calc R
H28B H 0.9083 0.5419 0.0180 0.058 Uiso 1 1 calc R
C29 C 0.88553(11) 0.59339(7) 0.07162(8) 0.0574(5) Uani 1 1 d .
H29A H 0.9160 0.6199 0.0603 0.069 Uiso 1 1 calc R
H29B H 0.8410 0.6004 0.0584 0.069 Uiso 1 1 calc R
C30 C 0.88211(12) 0.59487(8) 0.12601(8) 0.0608(5) Uani 1 1 d .
H30A H 0.8632 0.6273 0.1363 0.073 Uiso 1 1 calc R
H30B H 0.9275 0.5923 0.1392 0.073 Uiso 1 1 calc R
C31 C 0.83951(10) 0.55228(7) 0.14579(7) 0.0541(4) Uani 1 1 d .
H31A H 0.7928 0.5573 0.1360 0.065 Uiso 1 1 calc R
H31B H 0.8412 0.5529 0.1810 0.065 Uiso 1 1 calc R
C32 C 0.86387(9) 0.50090(7) 0.12773(6) 0.0473(4) Uani 1 1 d .
H32A H 0.9086 0.4941 0.1408 0.057 Uiso 1 1 calc R
H32B H 0.8336 0.4744 0.1393 0.057 Uiso 1 1 calc R
H1 H 1.0326(10) 0.4454(8) 0.0650(7) 0.060(6) Uiso 1 1 d .

loop_
_atom_site_aniso_label
_atom_site_aniso_U_11
_atom_site_aniso_U_22
_atom_site_aniso_U_33
_atom_site_aniso_U_23
_atom_site_aniso_U_13
_atom_site_aniso_U_12
Ni1 0.02816(10) 0.03906(12) 0.04012(11) 0.00848(7) 0.00271(7) -0.00045(7)
P1 0.03331(18) 0.0391(2) 0.03656(18) 0.00661(15) 0.00170(13) 0.00115(15)
P2 0.02772(17) 0.0413(2) 0.04252(19) 0.00455(15) 0.00106(13) 0.00055(15)
C1 0.0358(7) 0.0336(7) 0.0403(7) 0.0010(6) 0.0091(5) -0.0029(6)
C2 0.0428(8) 0.0361(7) 0.0418(7) 0.0017(6) 0.0113(6) 0.0006(6)
C3 0.0601(11) 0.0430(9) 0.0517(9) 0.0105(7) 0.0163(8) -0.0018(8)
C4 0.0564(11) 0.0562(11) 0.0748(12) 0.0130(10) 0.0240(9) -0.0144(9)
C5 0.0382(8) 0.0558(11) 0.0725(12) 0.0050(9) 0.0150(8) -0.0102(8)
C6 0.0359(7) 0.0369(8) 0.0509(8) -0.0026(6) 0.0097(6) -0.0047(6)
C7 0.0514(10) 0.0546(10) 0.0449(8) 0.0179(7) 0.0071(7) 0.0018(8)
C8 0.0296(7) 0.0512(9) 0.0575(9) 0.0030(8) 0.0020(6) -0.0034(7)
C9 0.0407(8) 0.0354(7) 0.0430(7) 0.0040(6) -0.0013(6) 0.0042(6)
C10 0.0463(9) 0.0478(10) 0.0611(10) -0.0074(8) 0.0152(8) -0.0031(8)
C11 0.0587(12) 0.0773(15) 0.0847(15) -0.0206(12) 0.0236(11) 0.0091(11)
C12 0.0799(15) 0.0646(13) 0.0622(11) -0.0139(10) 0.0057(10) 0.0227(11)
C13 0.1012(17) 0.0410(10) 0.0771(14) -0.0144(10) -0.0035(13) -0.0016(11)
C14 0.0612(12) 0.0519(11) 0.0721(12) -0.0135(9) 0.0066(10) -0.0173(9)
C15 0.0473(9) 0.0471(9) 0.0383(7) -0.0016(6) 0.0007(6) -0.0027(7)
C16 0.0531(10) 0.0754(14) 0.0504(9) 0.0003(9) -0.0129(8) 0.0020(9)
C17 0.0670(14) 0.118(2) 0.0577(12) -0.0095(12) -0.0167(11) -0.0145(14)
C18 0.1009(19) 0.124(2) 0.0555(12) -0.0234(14) -0.0085(13) -0.0291(18)
C19 0.123(2) 0.0872(19) 0.0816(17) -0.0420(15) 0.0011(17) -0.0058(18)
C20 0.0785(15) 0.0701(14) 0.0639(12) -0.0210(11) 0.0028(11) 0.0099(12)
C21 0.0353(7) 0.0482(9) 0.0426(7) 0.0012(6) -0.0009(6) 0.0035(6)
C22 0.0423(9) 0.0629(11) 0.0528(9) 0.0000(8) -0.0074(7) 0.0146(8)
C23 0.0666(13) 0.0775(15) 0.0524(10) 0.0039(9) -0.0137(9) 0.0157(11)
C24 0.0654(13) 0.0859(16) 0.0523(11) -0.0101(10) -0.0096(10) 0.0034(11)
C25 0.0579(12) 0.0804(14) 0.0551(11) -0.0176(10) 0.0007(8) 0.0122(11)
C26 0.0474(9) 0.0588(11) 0.0556(10) -0.0054(8) -0.0028(8) 0.0134(8)
C27 0.0314(7) 0.0447(8) 0.0417(7) 0.0036(6) 0.0008(5) 0.0032(6)
C28 0.0483(9) 0.0457(9) 0.0512(9) 0.0068(7) 0.0081(7) 0.0021(7)
C29 0.0596(12) 0.0427(10) 0.0699(12) 0.0079(8) 0.0120(10) 0.0051(8)
C30 0.0602(12) 0.0498(11) 0.0725(13) -0.0100(9) 0.0036(10) 0.0071(9)
C31 0.0544(10) 0.0592(11) 0.0488(9) -0.0025(8) 0.0061(7) 0.0108(8)
C32 0.0506(9) 0.0508(9) 0.0406(7) 0.0047(7) 0.0029(7) 0.0044(8)

loop_
_atom_type_symbol
_atom_type_description
_atom_type_scat_dispersion_real
_atom_type_scat_dispersion_imag
_atom_type_scat_source
C C 0.0033 0.0016 'International Tables Vol C Tables 4.2.6.8 and 6.1.1.4'
H H 0.0000 0.0000 'International Tables Vol C Tables 4.2.6.8 and 6.1.1.4'
P P 0.1023 0.0942 'International Tables Vol C Tables 4.2.6.8 and 6.1.1.4'
Ni Ni 0.3393 1.1124 'International Tables Vol C Tables 4.2.6.8 and 6.1.1.4'

loop_
_geom_angle_atom_site_label_1
_geom_angle_atom_site_label_2
_geom_angle_atom_site_label_3
_geom_angle
C1 Ni1 P1 86.41(5)
C1 Ni1 P2 86.90(5)
P1 Ni1 P2 173.207(17)
C1 Ni1 H1 176.7(8)
P1 Ni1 H1 92.2(8)
P2 Ni1 H1 94.5(8)
C15 P1 C9 105.03(8)
C15 P1 C7 104.83(8)
C9 P1 C7 104.36(8)
C15 P1 Ni1 120.49(6)
C9 P1 Ni1 115.31(5)
C7 P1 Ni1 105.24(6)
C21 P2 C27 104.75(7)
C21 P2 C8 105.62(8)
C27 P2 C8 103.81(8)
C21 P2 Ni1 120.82(5)
C27 P2 Ni1 115.93(5)
C8 P2 Ni1 104.20(6)
C2 C1 C6 116.72(13)
C2 C1 Ni1 121.92(11)
C6 C1 Ni1 121.34(12)
C3 C2 C1 121.62(15)
C3 C2 C7 120.08(15)
C1 C2 C7 118.29(13)
C4 C3 C2 120.18(17)
C4 C3 H3 119.9
C2 C3 H3 119.9
C5 C4 C3 119.84(16)
C5 C4 H4 120.1
C3 C4 H4 120.1
C4 C5 C6 120.50(17)
C4 C5 H5 119.7
C6 C5 H5 119.7
C5 C6 C1 121.10(16)
C5 C6 C8 120.87(15)
C1 C6 C8 117.99(13)
C2 C7 P1 107.45(11)
C2 C7 H7A 110.2
P1 C7 H7A 110.2
C2 C7 H7B 110.2
P1 C7 H7B 110.2
H7A C7 H7B 108.5
C6 C8 P2 107.33(11)
C6 C8 H8A 110.2
P2 C8 H8A 110.2
C6 C8 H8B 110.2
P2 C8 H8B 110.2
H8A C8 H8B 108.5
C10 C9 C14 110.61(14)
C10 C9 P1 112.49(11)
C14 C9 P1 109.43(12)
C10 C9 H9 108.1
C14 C9 H9 108.1
P1 C9 H9 108.1
C9 C10 C11 110.54(16)
C9 C10 H10A 109.5
C11 C10 H10A 109.5
C9 C10 H10B 109.5
C11 C10 H10B 109.5
H10A C10 H10B 108.1
C12 C11 C10 111.48(18)
C12 C11 H11A 109.3
C10 C11 H11A 109.3
C12 C11 H11B 109.3
C10 C11 H11B 109.3
H11A C11 H11B 108.0
C13 C12 C11 111.19(18)
C13 C12 H12A 109.4
C11 C12 H12A 109.4
C13 C12 H12B 109.4
C11 C12 H12B 109.4
H12A C12 H12B 108.0
C12 C13 C14 111.21(17)
C12 C13 H13A 109.4
C14 C13 H13A 109.4
C12 C13 H13B 109.4
C14 C13 H13B 109.4
H13A C13 H13B 108.0
C13 C14 C9 111.24(17)
C13 C14 H14A 109.4
C9 C14 H14A 109.4
C13 C14 H14B 109.4
C9 C14 H14B 109.4
H14A C14 H14B 108.0
C20 C15 C16 111.37(15)
C20 C15 P1 110.04(14)
C16 C15 P1 114.19(13)
C20 C15 H15 106.9
C16 C15 H15 106.9
P1 C15 H15 106.9
C17 C16 C15 111.51(18)
C17 C16 H16A 109.3
C15 C16 H16A 109.3
C17 C16 H16B 109.3
C15 C16 H16B 109.3
H16A C16 H16B 108.0
C18 C17 C16 110.7(2)
C18 C17 H17A 109.5
C16 C17 H17A 109.5
C18 C17 H17B 109.5
C16 C17 H17B 109.5
H17A C17 H17B 108.1
C17 C18 C19 111.0(2)
C17 C18 H18A 109.4
C19 C18 H18A 109.4
C17 C18 H18B 109.4
C19 C18 H18B 109.4
H18A C18 H18B 108.0
C18 C19 C20 111.2(2)
C18 C19 H19A 109.4
C20 C19 H19A 109.4
C18 C19 H19B 109.4
C20 C19 H19B 109.4
H19A C19 H19B 108.0
C15 C20 C19 111.3(2)
C15 C20 H20A 109.4
C19 C20 H20A 109.4
C15 C20 H20B 109.4
C19 C20 H20B 109.4
H20A C20 H20B 108.0
C26 C21 C22 111.20(14)
C26 C21 P2 110.60(12)
C22 C21 P2 114.50(11)
C26 C21 H21 106.7
C22 C21 H21 106.7
P2 C21 H21 106.7
C23 C22 C21 111.75(16)
C23 C22 H22A 109.3
C21 C22 H22A 109.3
C23 C22 H22B 109.3
C21 C22 H22B 109.3
H22A C22 H22B 107.9
C24 C23 C22 111.94(18)
C24 C23 H23A 109.2
C22 C23 H23A 109.2
C24 C23 H23B 109.2
C22 C23 H23B 109.2
H23A C23 H23B 107.9
C23 C24 C25 110.41(18)
C23 C24 H24A 109.6
C25 C24 H24A 109.6
C23 C24 H24B 109.6
C25 C24 H24B 109.6
H24A C24 H24B 108.1
C24 C25 C26 111.41(17)
C24 C25 H25A 109.3
C26 C25 H25A 109.3
C24 C25 H25B 109.3
C26 C25 H25B 109.3
H25A C25 H25B 108.0
C21 C26 C25 111.23(17)
C21 C26 H26A 109.4
C25 C26 H26A 109.4
C21 C26 H26B 109.4
C25 C26 H26B 109.4
H26A C26 H26B 108.0
C28 C27 C32 110.79(14)
C28 C27 P2 111.88(11)
C32 C27 P2 109.75(11)
C28 C27 H27 108.1
C32 C27 H27 108.1
P2 C27 H27 108.1
C29 C28 C27 111.29(14)
C29 C28 H28A 109.4
C27 C28 H28A 109.4
C29 C28 H28B 109.4
C27 C28 H28B 109.4
H28A C28 H28B 108.0
C30 C29 C28 111.79(16)
C30 C29 H29A 109.3
C28 C29 H29A 109.3
C30 C29 H29B 109.3
C28 C29 H29B 109.3
H29A C29 H29B 107.9
C29 C30 C31 111.62(17)
C29 C30 H30A 109.3
C31 C30 H30A 109.3
C29 C30 H30B 109.3
C31 C30 H30B 109.3
H30A C30 H30B 108.0
C30 C31 C32 111.33(15)
C30 C31 H31A 109.4
C32 C31 H31A 109.4
C30 C31 H31B 109.4
C32 C31 H31B 109.4
H31A C31 H31B 108.0
C27 C32 C31 111.40(14)
C27 C32 H32A 109.3
C31 C32 H32A 109.3
C27 C32 H32B 109.3
C31 C32 H32B 109.3
H32A C32 H32B 108.0

loop_
_geom_bond_atom_site_label_1
_geom_bond_atom_site_label_2
_geom_bond_distance
Ni1 C1 1.9263(14)
Ni1 P1 2.1248(4)
Ni1 P2 2.1300(4)
Ni1 H1 1.55(2)
P1 C15 1.8376(17)
P1 C9 1.8385(16)
P1 C7 1.8471(16)
P2 C21 1.8372(16)
P2 C27 1.8422(17)
P2 C8 1.8468(17)
C1 C2 1.413(2)
C1 C6 1.414(2)
C2 C3 1.388(2)
C2 C7 1.503(2)
C3 C4 1.385(3)
C3 H3 0.9400
C4 C5 1.382(3)
C4 H4 0.9400
C5 C6 1.394(2)
C5 H5 0.9400
C6 C8 1.507(2)
C7 H7A 0.9800
C7 H7B 0.9800
C8 H8A 0.9800
C8 H8B 0.9800
C9 C10 1.519(2)
C9 C14 1.525(2)
C9 H9 0.9900
C10 C11 1.529(3)
C10 H10A 0.9800
C10 H10B 0.9800
C11 C12 1.520(3)
C11 H11A 0.9800
C11 H11B 0.9800
C12 C13 1.504(3)
C12 H12A 0.9800
C12 H12B 0.9800
C13 C14 1.519(3)
C13 H13A 0.9800
C13 H13B 0.9800
C14 H14A 0.9800
C14 H14B 0.9800
C15 C20 1.528(3)
C15 C16 1.532(3)
C15 H15 0.9900
C16 C17 1.526(3)
C16 H16A 0.9800
C16 H16B 0.9800
C17 C18 1.499(4)
C17 H17A 0.9800
C17 H17B 0.9800
C18 C19 1.514(4)
C18 H18A 0.9800
C18 H18B 0.9800
C19 C20 1.535(3)
C19 H19A 0.9800
C19 H19B 0.9800
C20 H20A 0.9800
C20 H20B 0.9800
C21 C26 1.527(2)
C21 C22 1.533(2)
C21 H21 0.9900
C22 C23 1.520(3)
C22 H22A 0.9800
C22 H22B 0.9800
C23 C24 1.514(3)
C23 H23A 0.9800
C23 H23B 0.9800
C24 C25 1.523(3)
C24 H24A 0.9800
C24 H24B 0.9800
C25 C26 1.528(3)
C25 H25A 0.9800
C25 H25B 0.9800
C26 H26A 0.9800
C26 H26B 0.9800
C27 C28 1.526(2)
C27 C32 1.528(2)
C27 H27 0.9900
C28 C29 1.525(3)
C28 H28A 0.9800
C28 H28B 0.9800
C29 C30 1.513(3)
C29 H29A 0.9800
C29 H29B 0.9800
C30 C31 1.515(3)
C30 H30A 0.9800
C30 H30B 0.9800
C31 C32 1.528(3)
C31 H31A 0.9800
C31 H31B 0.9800
C32 H32A 0.9800
C32 H32B 0.9800

loop_
_platon_squeeze_void_nr
_platon_squeeze_void_average_x
_platon_squeeze_void_average_y
_platon_squeeze_void_average_z
_platon_squeeze_void_volume
_platon_squeeze_void_count_electrons
_platon_squeeze_void_content
1 0.500 0.250 0.250 795 34 ' '
2 0.000 0.250 0.750 794 34 ' '
3 1.000 0.750 0.250 795 34 ' '
4 0.500 0.750 0.750 794 34 ' '
